data_7135021
loop_
_publ_author_name
'Yamini, Pokhriyal'
'Duklan, Bhoomika'
'Nirmal, Mukesh'
'Yadagiri, Dongari'

_publ_section_title
;
 Light-induced intramolecular carbene C(sp<sup>3</sup>)-H insertion of
 <i>N</i>-tosylhydrazones; synthesis of functionalized coumarans and
 indolines.
;
_journal_issue 87
_journal_name_full 'Chemical communications (Cambridge, England)'
_journal_page_first 17017
_journal_page_last 17020
_journal_paper_doi 10.1039/d5cc04412j
_journal_volume 61
_journal_year 2025
_chemical_compound_source Methanol
_chemical_formula_moiety '3(C26 H26 O4)'
_chemical_formula_sum 'C78 H78 O12'
_chemical_formula_weight 1207.40
_chemical_name_systematic YD_YP_BIS_1631_YP
_space_group_crystal_system triclinic
_space_group_IT_number 2
_space_group_name_Hall '-P 1'
_space_group_name_H-M_alt 'P -1'
_atom_sites_solution_hydrogens geom
_atom_sites_solution_primary iterative
_audit_creation_date 2025-06-02
_audit_creation_method
;
Olex2 1.5
(compiled 2024.02.16 svn.r378c4104 for OlexSys, GUI svn.r6928)
;
_audit_update_record
;
2025-06-05 deposited with the CCDC.	2025-09-24 downloaded from the CCDC.
;
_cell_angle_alpha 107.5890(10)
_cell_angle_beta 97.7310(10)
_cell_angle_gamma 95.8250(10)
_cell_formula_units_Z 1
_cell_length_a 6.0018(2)
_cell_length_b 16.2806(5)
_cell_length_c 16.8345(5)
_cell_measurement_reflns_used 9881
_cell_measurement_temperature 103.00
_cell_measurement_theta_max 28.65
_cell_measurement_theta_min 2.49
_cell_volume 1536.10(8)
_computing_cell_refinement 'SAINT V8.40B (?, 2016)'
_computing_data_reduction 'SAINT V8.40B (?, 2016)'
_computing_molecular_graphics 'Olex2 1.5 (Dolomanov et al., 2009)'
_computing_publication_material 'Olex2 1.5 (Dolomanov et al., 2009)'
_computing_structure_refinement 'XL  (Sheldrick, 2008)'
_computing_structure_solution 'olex2.solve 1.5 (Bourhis et al., 2015)'
_diffrn_ambient_temperature 103.00
_diffrn_measured_fraction_theta_full 0.999
_diffrn_measured_fraction_theta_max 0.998
_diffrn_measurement_device_type 'Bruker APEX-II CCD'
_diffrn_measurement_method '\f and \w scans'
_diffrn_radiation_type MoK\a
_diffrn_radiation_wavelength 0.71073
_diffrn_reflns_av_R_equivalents 0.0736
_diffrn_reflns_av_unetI/netI 0.0428
_diffrn_reflns_Laue_measured_fraction_full 0.999
_diffrn_reflns_Laue_measured_fraction_max 0.998
_diffrn_reflns_limit_h_max 8
_diffrn_reflns_limit_h_min -8
_diffrn_reflns_limit_k_max 21
_diffrn_reflns_limit_k_min -22
_diffrn_reflns_limit_l_max 22
_diffrn_reflns_limit_l_min -22
_diffrn_reflns_number 85285
_diffrn_reflns_point_group_measured_fraction_full 0.999
_diffrn_reflns_point_group_measured_fraction_max 0.998
_diffrn_reflns_theta_full 25.242
_diffrn_reflns_theta_max 28.727
_diffrn_reflns_theta_min 1.289
_diffrn_source_current 1.4
_diffrn_source_power 0.07
_diffrn_source_voltage 50.0
_diffrn_standards_number 0
_exptl_absorpt_coefficient_mu 0.087
_exptl_absorpt_correction_T_max 0.7458
_exptl_absorpt_correction_T_min 0.6957
_exptl_absorpt_correction_type none
_exptl_absorpt_process_details
;
SADABS-2016/2 (Bruker,2016/2) was used for absorption correction.
wR2(int) was 0.1380 before and 0.0707 after correction.
The Ratio of minimum to maximum transmission is 0.9328.
The \l/2 correction factor is Not present.
;
_exptl_crystal_colour 'clear light colourless'
_exptl_crystal_colour_lustre clear
_exptl_crystal_colour_modifier light
_exptl_crystal_colour_primary colourless
_exptl_crystal_density_diffrn 1.305
_exptl_crystal_description block
_exptl_crystal_F_000 642
_exptl_crystal_recrystallization_method 'Re-crystallisation from solvent'
_exptl_crystal_size_max 0.0891
_exptl_crystal_size_mid 0.0789
_exptl_crystal_size_min 0.0564
_refine_diff_density_max 1.405
_refine_diff_density_min -0.490
_refine_diff_density_rms 0.066
_refine_ls_extinction_method none
_refine_ls_goodness_of_fit_ref 1.033
_refine_ls_hydrogen_treatment constr
_refine_ls_matrix_type full
_refine_ls_number_parameters 412
_refine_ls_number_reflns 7915
_refine_ls_number_restraints 0
_refine_ls_restrained_S_all 1.033
_refine_ls_R_factor_all 0.0986
_refine_ls_R_factor_gt 0.0706
_refine_ls_shift/su_max 0.000
_refine_ls_shift/su_mean 0.000
_refine_ls_structure_factor_coef Fsqd
_refine_ls_weighting_details 'w=1/[\s^2^(Fo^2^)+(0.0833P)^2^+1.5000P] where P=(Fo^2^+2Fc^2^)/3'
_refine_ls_weighting_scheme calc
_refine_ls_wR_factor_gt 0.1749
_refine_ls_wR_factor_ref 0.1958
_reflns_Friedel_coverage 0.000
_reflns_number_gt 5653
_reflns_number_total 7915
_reflns_threshold_expression 'I > 2\s(I)'
_cod_data_source_file d5cc04412j2.cif
_cod_data_source_block yd_yp_bis_1631_yp_0m_a
_cod_depositor_comments 'Adding full bibliography for 7135021.cif.'
_cod_database_code 7135021
_shelx_shelxl_version_number 2019/1
_shelx_space_group_comment
;
The symmetry employed for this shelxl refinement is uniquely defined
by the following loop, which should always be used as a source of
symmetry information in preference to the above space-group names.
They are only intended as comments.
;
_olex2_refinement_description
;
1. Fixed Uiso
 At 1.2 times of:
  All C(H) groups
 At 1.5 times of:
  All C(H,H,H) groups
2.a Ternary CH refined with riding coordinates:
 C00E(H00E), C00V(H00V), C010(H010), C011(H011), C013(H013), C019(H019)
2.b Aromatic/amide H refined with riding coordinates:
 C008(H008), C00B(H00B), C00C(H00H), C00D(H00I), C00F(H00F), C00G(H00G),
 C00J(H00J), C00M(H00M), C00P(H00P), C00R(H00R), C00S(H00S), C00U(H00U),
 C00Y(H00Y), C00Z(H00Z), C015(H015)
2.c Idealised Me refined as rotating group:
 C00W(H00A,H00C,H00D), C00X(H00K,H00L,H00N), C014(H01A,H01B,H01C), C016(H01D,
 H01E,H01F), C017(H01G,H01H,H01I), C018(H01J,H01K,H01L)
;
_olex2_submission_special_instructions 'No special instructions were received'

loop_
_space_group_symop_operation_xyz
'x, y, z'
'-x, -y, -z'

loop_
_atom_site_label
_atom_site_type_symbol
_atom_site_fract_x
_atom_site_fract_y
_atom_site_fract_z
_atom_site_U_iso_or_equiv
_atom_site_adp_type
_atom_site_occupancy
_atom_site_site_symmetry_order
_atom_site_calc_flag
_atom_site_refinement_flags_posn
_atom_site_refinement_flags_adp
_atom_site_refinement_flags_occupancy
_atom_site_disorder_assembly
_atom_site_disorder_group
O001 O 1.6958(3) 0.74801(10) 0.83778(10) 0.0324(4) Uani 1 1 d . . . . .
O002 O -0.0635(2) 0.19543(10) 0.59905(9) 0.0273(3) Uani 1 1 d . . . . .
O003 O 0.3379(3) 0.20381(10) 0.92798(9) 0.0283(3) Uani 1 1 d . . . . .
O004 O 0.9589(3) 0.48956(10) 0.74023(9) 0.0305(4) Uani 1 1 d . . . . .
O005 O -0.3871(3) -0.06084(11) 0.81442(10) 0.0343(4) Uani 1 1 d . . . . .
O006 O 0.5286(3) 0.40167(11) 0.49156(10) 0.0349(4) Uani 1 1 d . . . . .
C007 C 1.5107(3) 0.68316(13) 0.80655(13) 0.0245(4) Uani 1 1 d . . . . .
C008 C 0.2813(4) 0.30307(14) 0.63742(13) 0.0265(4) Uani 1 1 d . . . . .
H008 H 0.308015 0.303354 0.694432 0.032 Uiso 1 1 calc R U . . .
C009 C 0.0965(3) 0.25176(13) 0.58131(13) 0.0240(4) Uani 1 1 d . . . . .
C00A C 0.5539(3) 0.27131(14) 0.84683(13) 0.0235(4) Uani 1 1 d . . . . .
C00B C 0.7402(3) 0.27151(15) 0.80551(14) 0.0270(4) Uani 1 1 d . . . . .
H00B H 0.800929 0.219050 0.784513 0.032 Uiso 1 1 calc R U . . .
C00C C 0.4296(4) 0.35498(14) 0.60870(13) 0.0258(4) Uani 1 1 d . . . . .
H00H H 0.558844 0.391186 0.646532 0.031 Uiso 1 1 calc R U . . .
C00D C -0.7273(3) -0.01899(15) 0.46324(14) 0.0278(5) Uani 1 1 d . . . . .
H00I H -0.883361 -0.031541 0.437781 0.033 Uiso 1 1 calc R U . . .
C00E C 0.4451(4) 0.18728(14) 0.85302(13) 0.0260(4) Uani 1 1 d . . . . .
H00E H 0.565021 0.149844 0.857954 0.031 Uiso 1 1 calc R U . . .
C00F C 1.3927(4) 0.66646(14) 0.86766(13) 0.0263(4) Uani 1 1 d . . . . .
H00F H 1.438371 0.699632 0.925776 0.032 Uiso 1 1 calc R U . . .
C00G C 0.8379(3) 0.34749(14) 0.79474(13) 0.0266(4) Uani 1 1 d . . . . .
H00G H 0.963206 0.346392 0.765649 0.032 Uiso 1 1 calc R U . . .
C00H C 0.1534(4) 0.13872(13) 0.90815(13) 0.0243(4) Uani 1 1 d . . . . .
C00I C 0.7538(3) 0.42536(14) 0.82620(12) 0.0240(4) Uani 1 1 d . . . . .
C00J C -0.6079(4) 0.06343(15) 0.47951(14) 0.0280(5) Uani 1 1 d . . . . .
H00J H -0.683516 0.106955 0.465408 0.034 Uiso 1 1 calc R U . . .
C00K C 1.2093(4) 0.60098(14) 0.84170(13) 0.0248(4) Uani 1 1 d . . . . .
C00L C -0.3796(3) 0.08339(14) 0.51609(13) 0.0249(4) Uani 1 1 d . . . . .
C00M C 0.4686(4) 0.34891(15) 0.87772(14) 0.0279(5) Uani 1 1 d . . . . .
H00M H 0.341831 0.349885 0.906061 0.034 Uiso 1 1 calc R U . . .
C00N C 1.1433(4) 0.55342(13) 0.75601(13) 0.0243(4) Uani 1 1 d . . . . .
C00O C -0.2078(4) 0.00630(14) 0.84989(14) 0.0264(4) Uani 1 1 d . . . . .
C00P C 0.0320(4) 0.12032(14) 0.96549(13) 0.0285(5) Uani 1 1 d . . . . .
H00P H 0.071576 0.152523 1.024050 0.034 Uiso 1 1 calc R U . . .
C00Q C 0.3895(4) 0.35407(14) 0.52547(13) 0.0262(4) Uani 1 1 d . . . . .
C00R C 1.4448(4) 0.63482(14) 0.72129(13) 0.0263(4) Uani 1 1 d . . . . .
H00R H 1.527315 0.646822 0.680698 0.032 Uiso 1 1 calc R U . . .
C00S C 0.5677(4) 0.42477(15) 0.86736(14) 0.0274(4) Uani 1 1 d . . . . .
H00S H 0.507654 0.477309 0.888713 0.033 Uiso 1 1 calc R U . . .
C00T C 0.0978(4) 0.09362(14) 0.82185(13) 0.0256(4) Uani 1 1 d . . . . .
C00U C -0.0833(4) 0.02675(14) 0.79180(14) 0.0275(4) Uani 1 1 d . . . . .
H00U H -0.122821 -0.004780 0.733081 0.033 Uiso 1 1 calc R U . . .
C00V C 0.8605(4) 0.50852(14) 0.81727(13) 0.0266(4) Uani 1 1 d . . . . .
H00V H 0.740039 0.545879 0.812934 0.032 Uiso 1 1 calc R U . . .
C00W C 1.8332(4) 0.76247(17) 0.77912(15) 0.0360(5) Uani 1 1 d . . . . .
H00A H 1.957948 0.810193 0.808747 0.054 Uiso 1 1 calc R U . . .
H00C H 1.740268 0.777857 0.734779 0.054 Uiso 1 1 calc R U . . .
H00D H 1.895785 0.709304 0.753501 0.054 Uiso 1 1 calc R U . . .
C00X C 0.7309(4) 0.45202(17) 0.54620(15) 0.0355(5) Uani 1 1 d . . . . .
H00K H 0.815107 0.483806 0.515864 0.053 Uiso 1 1 calc R U . . .
H00L H 0.825779 0.413256 0.564453 0.053 Uiso 1 1 calc R U . . .
H00N H 0.690644 0.493604 0.595839 0.053 Uiso 1 1 calc R U . . .
C00Y C -0.1518(4) 0.05282(15) 0.93534(14) 0.0290(5) Uani 1 1 d . . . . .
H00Y H -0.239062 0.038694 0.973771 0.035 Uiso 1 1 calc R U . . .
C00Z C 1.2573(4) 0.56860(14) 0.69529(13) 0.0281(5) Uani 1 1 d . . . . .
H00Z H 1.210336 0.535135 0.637307 0.034 Uiso 1 1 calc R U . . .
C010 C 1.0581(4) 0.56220(15) 0.89031(13) 0.0277(5) Uani 1 1 d . . . . .
H010 H 1.139629 0.520877 0.912440 0.033 Uiso 1 1 calc R U . . .
C011 C -0.2543(4) 0.17199(15) 0.52862(14) 0.0291(5) Uani 1 1 d . . . . .
H011 H -0.360865 0.215799 0.541116 0.035 Uiso 1 1 calc R U . . .
C012 C 0.0560(4) 0.24895(16) 0.49774(14) 0.0310(5) Uani 1 1 d . . . . .
C013 C 0.2536(4) 0.13518(15) 0.77653(13) 0.0285(5) Uani 1 1 d . . . . .
H013 H 0.174199 0.177279 0.754906 0.034 Uiso 1 1 calc R U . . .
C014 C -0.5361(4) -0.07722(17) 0.86922(17) 0.0389(6) Uani 1 1 d . . . . .
H01A H -0.657150 -0.125469 0.836933 0.058 Uiso 1 1 calc R U . . .
H01B H -0.603288 -0.024796 0.893287 0.058 Uiso 1 1 calc R U . . .
H01C H -0.449853 -0.092632 0.914992 0.058 Uiso 1 1 calc R U . . .
C015 C 0.2018(4) 0.30006(17) 0.46889(14) 0.0347(5) Uani 1 1 d . . . . .
H015 H 0.175024 0.298549 0.411511 0.042 Uiso 1 1 calc R U . . .
C016 C 0.3409(4) 0.07367(18) 0.70467(15) 0.0382(6) Uani 1 1 d . . . . .
H01D H 0.212570 0.041066 0.660004 0.057 Uiso 1 1 calc R U . . .
H01E H 0.421505 0.032887 0.725638 0.057 Uiso 1 1 calc R U . . .
H01F H 0.445186 0.107189 0.681799 0.057 Uiso 1 1 calc R U . . .
C017 C 0.9785(4) 0.62584(17) 0.96290(15) 0.0363(5) Uani 1 1 d . . . . .
H01G H 0.877462 0.593795 0.988180 0.054 Uiso 1 1 calc R U . . .
H01H H 0.896089 0.666157 0.941841 0.054 Uiso 1 1 calc R U . . .
H01I H 1.110342 0.658817 1.005721 0.054 Uiso 1 1 calc R U . . .
C018 C -0.2994(5) 0.1950(2) 0.38160(18) 0.0474(7) Uani 1 1 d . . . . .
H01J H -0.214919 0.198946 0.336628 0.071 Uiso 1 1 calc R U . . .
H01K H -0.357885 0.249888 0.404380 0.071 Uiso 1 1 calc R U . . .
H01L H -0.426792 0.147088 0.358490 0.071 Uiso 1 1 calc R U . . .
C019 C -0.1450(4) 0.17857(18) 0.45065(16) 0.0395(6) Uani 1 1 d . . . . .
H019 H -0.085411 0.122901 0.426011 0.047 Uiso 1 1 calc R U . . .

loop_
_atom_site_aniso_label
_atom_site_aniso_U_11
_atom_site_aniso_U_22
_atom_site_aniso_U_33
_atom_site_aniso_U_23
_atom_site_aniso_U_13
_atom_site_aniso_U_12
O001 0.0312(8) 0.0369(9) 0.0255(8) 0.0079(7) 0.0067(6) -0.0065(7)
O002 0.0272(8) 0.0314(8) 0.0206(7) 0.0072(6) 0.0037(6) -0.0031(6)
O003 0.0318(8) 0.0316(8) 0.0186(7) 0.0062(6) 0.0049(6) -0.0040(6)
O004 0.0334(8) 0.0354(9) 0.0185(7) 0.0058(6) 0.0059(6) -0.0067(7)
O005 0.0298(8) 0.0358(9) 0.0331(9) 0.0082(7) 0.0070(7) -0.0073(7)
O006 0.0316(8) 0.0456(10) 0.0235(8) 0.0127(7) 0.0006(6) -0.0116(7)
C007 0.0238(10) 0.0248(10) 0.0246(10) 0.0082(8) 0.0043(8) 0.0009(8)
C008 0.0312(11) 0.0287(11) 0.0173(9) 0.0066(8) 0.0021(8) -0.0009(9)
C009 0.0247(10) 0.0262(10) 0.0216(10) 0.0069(8) 0.0070(8) 0.0038(8)
C00A 0.0177(9) 0.0320(11) 0.0199(9) 0.0080(8) 0.0018(7) 0.0027(8)
C00B 0.0221(10) 0.0307(11) 0.0289(11) 0.0084(9) 0.0068(8) 0.0071(8)
C00C 0.0275(10) 0.0258(10) 0.0201(10) 0.0040(8) 0.0008(8) 0.0009(8)
C00D 0.0158(9) 0.0394(12) 0.0281(11) 0.0110(9) 0.0028(8) 0.0039(8)
C00E 0.0229(10) 0.0310(11) 0.0231(10) 0.0067(8) 0.0066(8) 0.0018(8)
C00F 0.0278(11) 0.0305(11) 0.0189(9) 0.0056(8) 0.0058(8) 0.0023(9)
C00G 0.0202(10) 0.0353(12) 0.0251(10) 0.0080(9) 0.0095(8) 0.0061(8)
C00H 0.0259(10) 0.0252(10) 0.0206(9) 0.0068(8) 0.0031(8) 0.0014(8)
C00I 0.0197(9) 0.0323(11) 0.0195(9) 0.0089(8) 0.0023(7) 0.0014(8)
C00J 0.0227(10) 0.0340(12) 0.0308(11) 0.0136(9) 0.0061(8) 0.0081(9)
C00K 0.0259(10) 0.0285(11) 0.0201(10) 0.0068(8) 0.0063(8) 0.0043(8)
C00L 0.0202(9) 0.0321(11) 0.0217(10) 0.0068(8) 0.0062(8) 0.0023(8)
C00M 0.0205(10) 0.0367(12) 0.0271(10) 0.0081(9) 0.0101(8) 0.0050(9)
C00N 0.0265(10) 0.0251(10) 0.0204(9) 0.0067(8) 0.0044(8) 0.0006(8)
C00O 0.0247(10) 0.0259(10) 0.0287(11) 0.0091(8) 0.0048(8) 0.0028(8)
C00P 0.0392(12) 0.0281(11) 0.0175(9) 0.0073(8) 0.0067(9) -0.0008(9)
C00Q 0.0242(10) 0.0306(11) 0.0239(10) 0.0095(8) 0.0060(8) 0.0002(8)
C00R 0.0312(11) 0.0293(11) 0.0207(10) 0.0097(8) 0.0084(8) 0.0039(9)
C00S 0.0232(10) 0.0305(11) 0.0281(11) 0.0064(9) 0.0082(8) 0.0069(8)
C00T 0.0243(10) 0.0299(11) 0.0219(10) 0.0068(8) 0.0055(8) 0.0040(8)
C00U 0.0259(10) 0.0303(11) 0.0227(10) 0.0040(8) 0.0047(8) 0.0015(8)
C00V 0.0262(10) 0.0309(11) 0.0216(10) 0.0061(8) 0.0072(8) 0.0033(8)
C00W 0.0317(12) 0.0433(14) 0.0334(12) 0.0136(10) 0.0104(10) -0.0035(10)
C00X 0.0291(11) 0.0452(14) 0.0281(11) 0.0116(10) 0.0017(9) -0.0083(10)
C00Y 0.0330(11) 0.0313(11) 0.0260(11) 0.0134(9) 0.0091(9) 0.0012(9)
C00Z 0.0351(12) 0.0292(11) 0.0180(9) 0.0062(8) 0.0051(8) -0.0005(9)
C010 0.0246(10) 0.0354(12) 0.0217(10) 0.0075(9) 0.0053(8) 0.0015(9)
C011 0.0208(10) 0.0354(12) 0.0326(11) 0.0146(9) 0.0032(8) 0.0020(9)
C012 0.0270(11) 0.0419(13) 0.0224(10) 0.0126(9) 0.0000(8) -0.0035(9)
C013 0.0247(10) 0.0375(12) 0.0233(10) 0.0101(9) 0.0051(8) 0.0024(9)
C014 0.0309(12) 0.0422(14) 0.0443(14) 0.0158(11) 0.0115(11) -0.0042(10)
C015 0.0317(12) 0.0482(14) 0.0211(10) 0.0131(10) -0.0001(9) -0.0077(10)
C016 0.0283(12) 0.0557(16) 0.0244(11) 0.0039(10) 0.0066(9) 0.0037(11)
C017 0.0313(12) 0.0472(14) 0.0269(11) 0.0050(10) 0.0092(9) 0.0054(10)
C018 0.0424(15) 0.0581(18) 0.0391(14) 0.0170(13) -0.0003(12) 0.0009(13)
C019 0.0324(12) 0.0513(15) 0.0325(12) 0.0178(11) -0.0006(10) -0.0098(11)

loop_
_atom_type_symbol
_atom_type_description
_atom_type_scat_dispersion_real
_atom_type_scat_dispersion_imag
_atom_type_scat_source
C C 0.0033 0.0016 'International Tables Vol C Tables 4.2.6.8 and 6.1.1.4'
H H 0.0000 0.0000 'International Tables Vol C Tables 4.2.6.8 and 6.1.1.4'
O O 0.0106 0.0060 'International Tables Vol C Tables 4.2.6.8 and 6.1.1.4'

loop_
_geom_angle_atom_site_label_1
_geom_angle_atom_site_label_2
_geom_angle_atom_site_label_3
_geom_angle
_geom_angle_site_symmetry_1
_geom_angle_site_symmetry_3
_geom_angle_publ_flag
C007 O001 C00W 117.23(17) . . ?
C009 O002 C011 105.79(15) . . ?
C00H O003 C00E 106.05(15) . . ?
C00N O004 C00V 106.33(15) . . ?
C00O O005 C014 116.92(18) . . ?
C00Q O006 C00X 116.51(17) . . ?
O001 C007 C00F 115.03(18) . . ?
O001 C007 C00R 123.89(19) . . ?
C00R C007 C00F 121.05(19) . . ?
C009 C008 H008 120.9 . . ?
C009 C008 C00C 118.28(19) . . ?
C00C C008 H008 120.9 . . ?
C008 C009 O002 125.51(18) . . ?
C008 C009 C012 122.0(2) . . ?
C012 C009 O002 112.44(18) . . ?
C00B C00A C00E 119.20(19) . . ?
C00M C00A C00B 118.8(2) . . ?
C00M C00A C00E 121.93(18) . . ?
C00A C00B H00B 119.6 . . ?
C00G C00B C00A 120.7(2) . . ?
C00G C00B H00B 119.6 . . ?
C008 C00C H00H 119.8 . . ?
C00Q C00C C008 120.48(19) . . ?
C00Q C00C H00H 119.8 . . ?
C00J C00D H00I 119.8 . . ?
C00J C00D C00L 120.41(19) . 2_456 ?
C00L C00D H00I 119.8 2_456 . ?
O003 C00E C00A 110.00(17) . . ?
O003 C00E H00E 108.8 . . ?
O003 C00E C013 105.94(16) . . ?
C00A C00E H00E 108.8 . . ?
C00A C00E C013 114.24(18) . . ?
C013 C00E H00E 108.8 . . ?
C007 C00F H00F 120.7 . . ?
C00K C00F C007 118.53(19) . . ?
C00K C00F H00F 120.7 . . ?
C00B C00G H00G 119.7 . . ?
C00B C00G C00I 120.56(19) . . ?
C00I C00G H00G 119.7 . . ?
O003 C00H C00T 112.77(18) . . ?
C00P C00H O003 124.83(19) . . ?
C00P C00H C00T 122.4(2) . . ?
C00G C00I C00V 121.41(18) . . ?
C00S C00I C00G 118.5(2) . . ?
C00S C00I C00V 120.11(19) . . ?
C00D C00J H00J 119.5 . . ?
C00D C00J C00L 121.0(2) . . ?
C00L C00J H00J 119.5 . . ?
C00F C00K C00N 119.98(19) . . ?
C00F C00K C010 132.08(19) . . ?
C00N C00K C010 107.81(18) . . ?
C00D C00L C011 122.20(19) 2_456 . ?
C00J C00L C00D 118.6(2) . 2_456 ?
C00J C00L C011 119.2(2) . . ?
C00A C00M H00M 119.9 . . ?
C00S C00M C00A 120.30(19) . . ?
C00S C00M H00M 119.9 . . ?
O004 C00N C00K 113.08(17) . . ?
C00Z C00N O004 124.58(19) . . ?
C00Z C00N C00K 122.3(2) . . ?
O005 C00O C00U 114.72(19) . . ?
O005 C00O C00Y 124.50(19) . . ?
C00Y C00O C00U 120.8(2) . . ?
C00H C00P H00P 121.0 . . ?
C00H C00P C00Y 117.99(19) . . ?
C00Y C00P H00P 121.0 . . ?
O006 C00Q C00C 124.30(19) . . ?
O006 C00Q C015 115.39(18) . . ?
C00C C00Q C015 120.3(2) . . ?
C007 C00R H00R 119.9 . . ?
C007 C00R C00Z 120.10(19) . . ?
C00Z C00R H00R 119.9 . . ?
C00I C00S H00S 119.4 . . ?
C00M C00S C00I 121.1(2) . . ?
C00M C00S H00S 119.4 . . ?
C00H C00T C013 108.50(18) . . ?
C00U C00T C00H 119.82(19) . . ?
C00U C00T C013 131.57(19) . . ?
C00O C00U H00U 120.7 . . ?
C00T C00U C00O 118.5(2) . . ?
C00T C00U H00U 120.7 . . ?
O004 C00V C00I 109.67(17) . . ?
O004 C00V H00V 108.7 . . ?
O004 C00V C010 105.65(16) . . ?
C00I C00V H00V 108.7 . . ?
C00I C00V C010 115.19(18) . . ?
C010 C00V H00V 108.7 . . ?
O001 C00W H00A 109.5 . . ?
O001 C00W H00C 109.5 . . ?
O001 C00W H00D 109.5 . . ?
H00A C00W H00C 109.5 . . ?
H00A C00W H00D 109.5 . . ?
H00C C00W H00D 109.5 . . ?
O006 C00X H00K 109.5 . . ?
O006 C00X H00L 109.5 . . ?
O006 C00X H00N 109.5 . . ?
H00K C00X H00L 109.5 . . ?
H00K C00X H00N 109.5 . . ?
H00L C00X H00N 109.5 . . ?
C00O C00Y C00P 120.51(19) . . ?
C00O C00Y H00Y 119.7 . . ?
C00P C00Y H00Y 119.7 . . ?
C00N C00Z C00R 118.01(19) . . ?
C00N C00Z H00Z 121.0 . . ?
C00R C00Z H00Z 121.0 . . ?
C00K C010 C00V 100.43(16) . . ?
C00K C010 H010 108.7 . . ?
C00K C010 C017 116.6(2) . . ?
C00V C010 H010 108.7 . . ?
C017 C010 C00V 113.38(18) . . ?
C017 C010 H010 108.7 . . ?
O002 C011 C00L 110.63(17) . . ?
O002 C011 H011 109.1 . . ?
O002 C011 C019 104.93(16) . . ?
C00L C011 H011 109.1 . . ?
C00L C011 C019 113.71(19) . . ?
C019 C011 H011 109.1 . . ?
C009 C012 C019 108.75(19) . . ?
C015 C012 C009 120.0(2) . . ?
C015 C012 C019 130.9(2) . . ?
C00E C013 H013 109.0 . . ?
C00T C013 C00E 99.62(16) . . ?
C00T C013 H013 109.0 . . ?
C016 C013 C00E 113.38(18) . . ?
C016 C013 C00T 116.4(2) . . ?
C016 C013 H013 109.0 . . ?
O005 C014 H01A 109.5 . . ?
O005 C014 H01B 109.5 . . ?
O005 C014 H01C 109.5 . . ?
H01A C014 H01B 109.5 . . ?
H01A C014 H01C 109.5 . . ?
H01B C014 H01C 109.5 . . ?
C00Q C015 H015 120.5 . . ?
C012 C015 C00Q 118.9(2) . . ?
C012 C015 H015 120.5 . . ?
C013 C016 H01D 109.5 . . ?
C013 C016 H01E 109.5 . . ?
C013 C016 H01F 109.5 . . ?
H01D C016 H01E 109.5 . . ?
H01D C016 H01F 109.5 . . ?
H01E C016 H01F 109.5 . . ?
C010 C017 H01G 109.5 . . ?
C010 C017 H01H 109.5 . . ?
C010 C017 H01I 109.5 . . ?
H01G C017 H01H 109.5 . . ?
H01G C017 H01I 109.5 . . ?
H01H C017 H01I 109.5 . . ?
H01J C018 H01K 109.5 . . ?
H01J C018 H01L 109.5 . . ?
H01K C018 H01L 109.5 . . ?
C019 C018 H01J 109.5 . . ?
C019 C018 H01K 109.5 . . ?
C019 C018 H01L 109.5 . . ?
C011 C019 H019 108.3 . . ?
C012 C019 C011 98.57(18) . . ?
C012 C019 H019 108.3 . . ?
C018 C019 C011 115.8(2) . . ?
C018 C019 C012 117.0(2) . . ?
C018 C019 H019 108.3 . . ?

loop_
_geom_bond_atom_site_label_1
_geom_bond_atom_site_label_2
_geom_bond_distance
_geom_bond_site_symmetry_2
_geom_bond_publ_flag
O001 C007 1.376(3) . ?
O001 C00W 1.425(3) . ?
O002 C009 1.384(2) . ?
O002 C011 1.461(3) . ?
O003 C00E 1.458(2) . ?
O003 C00H 1.382(3) . ?
O004 C00N 1.377(3) . ?
O004 C00V 1.458(2) . ?
O005 C00O 1.380(3) . ?
O005 C014 1.429(3) . ?
O006 C00Q 1.374(3) . ?
O006 C00X 1.426(3) . ?
C007 C00F 1.400(3) . ?
C007 C00R 1.392(3) . ?
C008 H008 0.9500 . ?
C008 C009 1.369(3) . ?
C008 C00C 1.396(3) . ?
C009 C012 1.381(3) . ?
C00A C00B 1.394(3) . ?
C00A C00E 1.494(3) . ?
C00A C00M 1.391(3) . ?
C00B H00B 0.9500 . ?
C00B C00G 1.387(3) . ?
C00C H00H 0.9500 . ?
C00C C00Q 1.385(3) . ?
C00D H00I 0.9500 . ?
C00D C00J 1.385(3) . ?
C00D C00L 1.389(3) 2_456 ?
C00E H00E 1.0000 . ?
C00E C013 1.563(3) . ?
C00F H00F 0.9500 . ?
C00F C00K 1.375(3) . ?
C00G H00G 0.9500 . ?
C00G C00I 1.392(3) . ?
C00H C00P 1.368(3) . ?
C00H C00T 1.391(3) . ?
C00I C00S 1.392(3) . ?
C00I C00V 1.496(3) . ?
C00J H00J 0.9500 . ?
C00J C00L 1.387(3) . ?
C00K C00N 1.395(3) . ?
C00K C010 1.512(3) . ?
C00L C011 1.498(3) . ?
C00M H00M 0.9500 . ?
C00M C00S 1.385(3) . ?
C00N C00Z 1.371(3) . ?
C00O C00U 1.403(3) . ?
C00O C00Y 1.384(3) . ?
C00P H00P 0.9500 . ?
C00P C00Y 1.396(3) . ?
C00Q C015 1.398(3) . ?
C00R H00R 0.9500 . ?
C00R C00Z 1.399(3) . ?
C00S H00S 0.9500 . ?
C00T C00U 1.379(3) . ?
C00T C013 1.513(3) . ?
C00U H00U 0.9500 . ?
C00V H00V 1.0000 . ?
C00V C010 1.559(3) . ?
C00W H00A 0.9800 . ?
C00W H00C 0.9800 . ?
C00W H00D 0.9800 . ?
C00X H00K 0.9800 . ?
C00X H00L 0.9800 . ?
C00X H00N 0.9800 . ?
C00Y H00Y 0.9500 . ?
C00Z H00Z 0.9500 . ?
C010 H010 1.0000 . ?
C010 C017 1.513(3) . ?
C011 H011 1.0000 . ?
C011 C019 1.571(3) . ?
C012 C015 1.380(3) . ?
C012 C019 1.520(3) . ?
C013 H013 1.0000 . ?
C013 C016 1.512(3) . ?
C014 H01A 0.9800 . ?
C014 H01B 0.9800 . ?
C014 H01C 0.9800 . ?
C015 H015 0.9500 . ?
C016 H01D 0.9800 . ?
C016 H01E 0.9800 . ?
C016 H01F 0.9800 . ?
C017 H01G 0.9800 . ?
C017 H01H 0.9800 . ?
C017 H01I 0.9800 . ?
C018 H01J 0.9800 . ?
C018 H01K 0.9800 . ?
C018 H01L 0.9800 . ?
C018 C019 1.494(4) . ?
C019 H019 1.0000 . ?

loop_
_geom_torsion_atom_site_label_1
_geom_torsion_atom_site_label_2
_geom_torsion_atom_site_label_3
_geom_torsion_atom_site_label_4
_geom_torsion
_geom_torsion_site_symmetry_1
_geom_torsion_site_symmetry_2
_geom_torsion_site_symmetry_3
_geom_torsion_site_symmetry_4
_geom_torsion_publ_flag
O001 C007 C00F C00K -178.29(19) . . . . ?
O001 C007 C00R C00Z 178.5(2) . . . . ?
O002 C009 C012 C015 -178.9(2) . . . . ?
O002 C009 C012 C019 -4.2(3) . . . . ?
O002 C011 C019 C012 -29.5(2) . . . . ?
O002 C011 C019 C018 -155.2(2) . . . . ?
O003 C00E C013 C00T -25.7(2) . . . . ?
O003 C00E C013 C016 -150.03(19) . . . . ?
O003 C00H C00P C00Y 179.4(2) . . . . ?
O003 C00H C00T C00U -179.78(19) . . . . ?
O003 C00H C00T C013 -3.2(2) . . . . ?
O004 C00N C00Z C00R -178.7(2) . . . . ?
O004 C00V C010 C00K 24.9(2) . . . . ?
O004 C00V C010 C017 149.98(19) . . . . ?
O005 C00O C00U C00T 179.45(19) . . . . ?
O005 C00O C00Y C00P -179.5(2) . . . . ?
O006 C00Q C015 C012 178.9(2) . . . . ?
C007 C00F C00K C00N -0.6(3) . . . . ?
C007 C00F C00K C010 174.9(2) . . . . ?
C007 C00R C00Z C00N -0.1(3) . . . . ?
C008 C009 C012 C015 -1.2(4) . . . . ?
C008 C009 C012 C019 173.5(2) . . . . ?
C008 C00C C00Q O006 -178.7(2) . . . . ?
C008 C00C C00Q C015 -1.0(3) . . . . ?
C009 O002 C011 C00L 151.90(17) . . . . ?
C009 O002 C011 C019 28.9(2) . . . . ?
C009 C008 C00C C00Q -0.1(3) . . . . ?
C009 C012 C015 C00Q 0.1(4) . . . . ?
C009 C012 C019 C011 20.6(3) . . . . ?
C009 C012 C019 C018 145.5(2) . . . . ?
C00A C00B C00G C00I 1.0(3) . . . . ?
C00A C00E C013 C00T -146.91(18) . . . . ?
C00A C00E C013 C016 88.7(2) . . . . ?
C00A C00M C00S C00I -0.1(3) . . . . ?
C00B C00A C00E O003 152.68(19) . . . . ?
C00B C00A C00E C013 -88.3(2) . . . . ?
C00B C00A C00M C00S 0.0(3) . . . . ?
C00B C00G C00I C00S -1.0(3) . . . . ?
C00B C00G C00I C00V 178.36(19) . . . . ?
C00C C008 C009 O002 178.57(19) . . . . ?
C00C C008 C009 C012 1.2(3) . . . . ?
C00C C00Q C015 C012 1.0(4) . . . . ?
C00D C00J C00L C00D -0.4(3) . . . 2_456 ?
C00D C00J C00L C011 177.0(2) . . . . ?
C00D C00L C011 O002 -29.0(3) 2_456 . . . ?
C00D C00L C011 C019 88.7(3) 2_456 . . . ?
C00E O003 C00H C00P 167.1(2) . . . . ?
C00E O003 C00H C00T -14.3(2) . . . . ?
C00E C00A C00B C00G 176.61(19) . . . . ?
C00E C00A C00M C00S -177.0(2) . . . . ?
C00F C007 C00R C00Z 0.3(3) . . . . ?
C00F C00K C00N O004 179.25(19) . . . . ?
C00F C00K C00N C00Z 0.9(3) . . . . ?
C00F C00K C010 C00V 167.2(2) . . . . ?
C00F C00K C010 C017 44.3(3) . . . . ?
C00G C00I C00S C00M 0.6(3) . . . . ?
C00G C00I C00V O004 30.4(3) . . . . ?
C00G C00I C00V C010 -88.6(2) . . . . ?
C00H O003 C00E C00A 149.16(17) . . . . ?
C00H O003 C00E C013 25.2(2) . . . . ?
C00H C00P C00Y C00O 0.0(3) . . . . ?
C00H C00T C00U C00O 0.3(3) . . . . ?
C00H C00T C013 C00E 17.6(2) . . . . ?
C00H C00T C013 C016 139.9(2) . . . . ?
C00I C00V C010 C00K 146.09(18) . . . . ?
C00I C00V C010 C017 -88.8(2) . . . . ?
C00J C00L C011 O002 153.60(18) . . . . ?
C00J C00L C011 C019 -88.6(2) . . . . ?
C00K C00N C00Z C00R -0.5(3) . . . . ?
C00L C00D C00J C00L 0.4(4) 2_456 . . . ?
C00L C011 C019 C012 -150.48(19) . . . . ?
C00L C011 C019 C018 83.8(3) . . . . ?
C00M C00A C00B C00G -0.5(3) . . . . ?
C00M C00A C00E O003 -30.3(3) . . . . ?
C00M C00A C00E C013 88.7(2) . . . . ?
C00N O004 C00V C00I -149.22(17) . . . . ?
C00N O004 C00V C010 -24.5(2) . . . . ?
C00N C00K C010 C00V -16.9(2) . . . . ?
C00N C00K C010 C017 -139.8(2) . . . . ?
C00P C00H C00T C00U -1.1(3) . . . . ?
C00P C00H C00T C013 175.4(2) . . . . ?
C00R C007 C00F C00K 0.0(3) . . . . ?
C00S C00I C00V O004 -150.25(19) . . . . ?
C00S C00I C00V C010 90.8(2) . . . . ?
C00T C00H C00P C00Y 1.0(3) . . . . ?
C00U C00O C00Y C00P -0.9(3) . . . . ?
C00U C00T C013 C00E -166.3(2) . . . . ?
C00U C00T C013 C016 -44.1(3) . . . . ?
C00V O004 C00N C00K 14.1(2) . . . . ?
C00V O004 C00N C00Z -167.5(2) . . . . ?
C00V C00I C00S C00M -178.8(2) . . . . ?
C00W O001 C007 C00F 174.76(19) . . . . ?
C00W O001 C007 C00R -3.5(3) . . . . ?
C00X O006 C00Q C00C 2.6(3) . . . . ?
C00X O006 C00Q C015 -175.2(2) . . . . ?
C00Y C00O C00U C00T 0.7(3) . . . . ?
C010 C00K C00N O004 2.8(2) . . . . ?
C010 C00K C00N C00Z -175.6(2) . . . . ?
C011 O002 C009 C008 166.3(2) . . . . ?
C011 O002 C009 C012 -16.1(2) . . . . ?
C013 C00T C00U C00O -175.4(2) . . . . ?
C014 O005 C00O C00U -172.6(2) . . . . ?
C014 O005 C00O C00Y 6.1(3) . . . . ?
C015 C012 C019 C011 -165.5(3) . . . . ?
C015 C012 C019 C018 -40.6(4) . . . . ?
C019 C012 C015 C00Q -173.3(3) . . . . ?
